data_7211723
loop_
_publ_author_name
'Su, Zhi'
'Cai, Kai'
'Fan, Jian'
'Chen, Shui-Sheng'
'Chen, Man-Sheng'
'Sun, Wei-Yin'

_publ_section_title
;
 Cadmium(II) complexes with 3,5-di(1H-imidazol-1-yl)benzoate: topological
 and structural diversity tuned by counteranions
;
_journal_issue 1
_journal_name_full CrystEngComm
_journal_page_first 100
_journal_paper_doi 10.1039/b913639h
_journal_volume 12
_journal_year 2010
_chemical_formula_moiety 'C26 H22 Cd2 N8 O10 S, 5(H2O)'
_chemical_formula_sum 'C26 H32 Cd2 N8 O15 S'
_chemical_formula_weight 953.34
_chemical_name_systematic
;
?
;
_space_group_IT_number 2
_symmetry_cell_setting triclinic
_symmetry_space_group_name_Hall '-P 1'
_symmetry_space_group_name_H-M 'P -1'
_atom_sites_solution_hydrogens geom
_atom_sites_solution_primary direct
_atom_sites_solution_secondary difmap
_audit_creation_method SHELXL-97
_cell_angle_alpha 99.3870(10)
_cell_angle_beta 111.108(2)
_cell_angle_gamma 106.958(3)
_cell_formula_units_Z 2
_cell_length_a 10.7731(15)
_cell_length_b 12.8762(18)
_cell_length_c 13.8455(19)
_cell_measurement_reflns_used 1299
_cell_measurement_temperature 293(2)
_cell_measurement_theta_max 21.42
_cell_measurement_theta_min 2.22
_cell_volume 1634.6(4)
_computing_structure_refinement 'SHELXL-97 (Sheldrick, 1997)'
_computing_structure_solution 'SHELXS-97 (Sheldrick, 1990)'
_diffrn_ambient_temperature 293(2)
_diffrn_measured_fraction_theta_full 0.982
_diffrn_measured_fraction_theta_max 0.982
_diffrn_radiation_monochromator graphite
_diffrn_radiation_source 'fine-focus sealed tube'
_diffrn_radiation_type MoK\a
_diffrn_radiation_wavelength 0.71073
_diffrn_reflns_av_R_equivalents 0.0469
_diffrn_reflns_av_sigmaI/netI 0.1277
_diffrn_reflns_limit_h_max 12
_diffrn_reflns_limit_h_min -12
_diffrn_reflns_limit_k_max 10
_diffrn_reflns_limit_k_min -15
_diffrn_reflns_limit_l_max 15
_diffrn_reflns_limit_l_min -16
_diffrn_reflns_number 8291
_diffrn_reflns_theta_full 25.10
_diffrn_reflns_theta_max 25.10
_diffrn_reflns_theta_min 1.65
_exptl_absorpt_coefficient_mu 1.449
_exptl_absorpt_correction_T_max 0.8928
_exptl_absorpt_correction_T_min 0.8452
_exptl_absorpt_correction_type multi-scan
_exptl_absorpt_process_details sadabs,bruker(2000)
_exptl_crystal_colour colorless
_exptl_crystal_density_diffrn 1.908
_exptl_crystal_density_method 'not measured'
_exptl_crystal_description platelet
_exptl_crystal_F_000 924
_exptl_crystal_size_max 0.12
_exptl_crystal_size_mid 0.10
_exptl_crystal_size_min 0.08
_refine_diff_density_max 0.765
_refine_diff_density_min -0.591
_refine_diff_density_rms 0.123
_refine_ls_extinction_method none
_refine_ls_goodness_of_fit_ref 0.879
_refine_ls_hydrogen_treatment constr
_refine_ls_matrix_type full
_refine_ls_number_parameters 469
_refine_ls_number_reflns 5714
_refine_ls_number_restraints 0
_refine_ls_restrained_S_all 0.879
_refine_ls_R_factor_all 0.0901
_refine_ls_R_factor_gt 0.0546
_refine_ls_shift/su_max 0.000
_refine_ls_shift/su_mean 0.000
_refine_ls_structure_factor_coef Fsqd
_refine_ls_weighting_details 'calc w=1/[\s^2^(Fo^2^)+(0.0220P)^2^+0.0000P] where P=(Fo^2^+2Fc^2^)/3'
_refine_ls_weighting_scheme calc
_refine_ls_wR_factor_gt 0.0913
_refine_ls_wR_factor_ref 0.1024
_reflns_number_gt 3705
_reflns_number_total 5714
_reflns_threshold_expression >2sigma(I)
_cod_data_source_file b913639h.txt
_cod_data_source_block 3
_cod_database_code 7211723

loop_
_symmetry_equiv_pos_as_xyz
'x, y, z'
'-x, -y, -z'

loop_
_atom_site_label
_atom_site_type_symbol
_atom_site_fract_x
_atom_site_fract_y
_atom_site_fract_z
_atom_site_U_iso_or_equiv
_atom_site_adp_type
_atom_site_occupancy
_atom_site_symmetry_multiplicity
_atom_site_calc_flag
_atom_site_refinement_flags
Cd1 Cd 0.50154(6) 0.19162(5) 0.09762(5) 0.02702(18) Uani 1 1 d .
Cd2 Cd 1.04870(6) 0.37535(5) 0.45531(5) 0.02980(18) Uani 1 1 d .
C1 C 0.7971(7) 0.2956(6) -0.0435(6) 0.0244(18) Uani 1 1 d .
C2 C 0.7578(7) 0.3459(6) -0.1244(5) 0.0213(17) Uani 1 1 d .
H2 H 0.6647 0.3443 -0.1554 0.026 Uiso 1 1 calc R
C3 C 0.8584(7) 0.3988(6) -0.1588(6) 0.0227(18) Uani 1 1 d .
C4 C 0.9963(7) 0.3987(6) -0.1148(5) 0.0232(18) Uani 1 1 d .
H4 H 1.0636 0.4342 -0.1383 0.028 Uiso 1 1 calc R
C5 C 1.0323(7) 0.3465(6) -0.0373(5) 0.0216(18) Uani 1 1 d .
C6 C 0.9334(7) 0.2942(6) -0.0002(6) 0.0256(18) Uani 1 1 d .
H6 H 0.9591 0.2589 0.0531 0.031 Uiso 1 1 calc R
C7 C 0.6878(9) 0.2477(7) 0.0018(6) 0.034(2) Uani 1 1 d .
C8 C 0.6997(8) 0.4767(8) -0.2828(7) 0.044(2) Uani 1 1 d .
H8 H 0.6248 0.4617 -0.2621 0.053 Uiso 1 1 calc R
C9 C 0.7119(8) 0.5269(8) -0.3589(7) 0.047(3) Uani 1 1 d .
H9 H 0.6443 0.5523 -0.4004 0.056 Uiso 1 1 calc R
C10 C 0.8988(8) 0.4899(7) -0.2955(6) 0.035(2) Uani 1 1 d .
H10 H 0.9870 0.4839 -0.2826 0.043 Uiso 1 1 calc R
C11 C 1.2966(8) 0.4297(7) 0.0109(6) 0.032(2) Uani 1 1 d .
H11 H 1.3017 0.4961 -0.0086 0.038 Uiso 1 1 calc R
C12 C 1.4040(8) 0.3939(7) 0.0497(6) 0.035(2) Uani 1 1 d .
H12 H 1.4986 0.4337 0.0630 0.041 Uiso 1 1 calc R
C13 C 1.2172(8) 0.2666(7) 0.0380(6) 0.034(2) Uani 1 1 d .
H13 H 1.1547 0.2004 0.0396 0.041 Uiso 1 1 calc R
C14 C 0.4622(8) -0.0318(7) 0.2932(6) 0.030(2) Uani 1 1 d .
C15 C 0.5799(8) -0.0596(6) 0.3387(6) 0.031(2) Uani 1 1 d .
H15 H 0.6590 -0.0334 0.3238 0.037 Uiso 1 1 calc R
C16 C 0.5791(8) -0.1275(7) 0.4075(6) 0.033(2) Uani 1 1 d .
C17 C 0.4586(8) -0.1731(6) 0.4248(6) 0.030(2) Uani 1 1 d .
H17 H 0.4567 -0.2214 0.4679 0.036 Uiso 1 1 calc R
C18 C 0.3407(8) -0.1450(6) 0.3765(6) 0.0269(19) Uani 1 1 d .
C19 C 0.3419(8) -0.0730(6) 0.3123(6) 0.030(2) Uani 1 1 d .
H19 H 0.2634 -0.0527 0.2825 0.036 Uiso 1 1 calc R
C20 C 0.4623(9) 0.0412(7) 0.2180(6) 0.033(2) Uani 1 1 d .
C21 C 0.8336(9) -0.0750(7) 0.5192(6) 0.040(2) Uani 1 1 d .
H21 H 0.8613 0.0031 0.5301 0.048 Uiso 1 1 calc R
C22 C 0.9207(9) -0.1302(7) 0.5597(7) 0.044(2) Uani 1 1 d .
H22 H 1.0194 -0.0959 0.6032 0.053 Uiso 1 1 calc R
C23 C 0.7091(8) -0.2547(7) 0.4683(6) 0.033(2) Uani 1 1 d .
H23 H 0.6293 -0.3228 0.4353 0.039 Uiso 1 1 calc R
C24 C 0.0790(8) -0.2004(7) 0.3265(6) 0.035(2) Uani 1 1 d .
H24 H 0.0539 -0.1736 0.2667 0.042 Uiso 1 1 calc R
C25 C -0.0108(8) -0.2549(7) 0.3670(6) 0.034(2) Uani 1 1 d .
H25 H -0.1097 -0.2738 0.3373 0.041 Uiso 1 1 calc R
C26 C 0.2013(8) -0.2404(7) 0.4701(6) 0.035(2) Uani 1 1 d .
H26 H 0.2775 -0.2461 0.5253 0.042 Uiso 1 1 calc R
N1 N 0.8386(6) 0.5355(6) -0.3671(5) 0.0349(18) Uani 1 1 d .
N2 N 0.8210(6) 0.4523(5) -0.2420(5) 0.0267(16) Uani 1 1 d .
N3 N 1.3566(6) 0.2898(5) 0.0677(5) 0.0289(16) Uani 1 1 d .
N4 N 1.1764(6) 0.3478(5) 0.0056(5) 0.0242(15) Uani 1 1 d .
N5 N 0.8389(7) -0.2463(6) 0.5259(5) 0.0337(17) Uani 1 1 d .
N6 N 0.7041(7) -0.1517(6) 0.4621(5) 0.0339(17) Uani 1 1 d .
N7 N 0.0676(7) -0.2778(6) 0.4587(5) 0.0349(18) Uani 1 1 d .
N8 N 0.2149(6) -0.1931(5) 0.3927(5) 0.0275(16) Uani 1 1 d .
O1 O 0.7171(5) 0.1894(5) 0.0642(4) 0.0404(15) Uani 1 1 d .
O2 O 0.5793(5) 0.2711(5) -0.0254(4) 0.0397(16) Uani 1 1 d .
O3 O 0.5586(6) 0.0605(5) 0.1857(4) 0.0459(16) Uani 1 1 d .
O4 O 0.3683(6) 0.0841(5) 0.1938(5) 0.0498(17) Uani 1 1 d .
O5 O 0.8830(6) 0.2282(5) 0.2892(4) 0.0551(18) Uani 1 1 d .
O6 O 0.6580(6) 0.3139(5) 0.2648(5) 0.0526(18) Uani 1 1 d .
O7 O 0.8758(5) 0.4650(5) 0.3987(4) 0.0356(14) Uani 1 1 d .
O8 O 0.7584(6) 0.4815(6) 0.2204(5) 0.077(2) Uani 1 1 d .
O9 O 0.6535(7) 0.4903(6) 0.3446(5) 0.078(2) Uani 1 1 d .
O10 O 0.3332(5) 0.0354(5) -0.0576(4) 0.0470(16) Uani 1 1 d .
S1 S 0.7342(2) 0.43920(19) 0.30513(17) 0.0338(5) Uani 1 1 d .
O11 O 0.3885(7) 0.3205(6) -0.2163(5) 0.083(2) Uani 1 1 d .
O12 O 0.5474(8) -0.2870(6) 0.6277(6) 0.092(3) Uani 1 1 d .
O13 O 1.0944(11) 0.1812(11) 0.2145(8) 0.188(5) Uani 1 1 d .
O14 O 1.1685(13) 0.1054(11) 0.7797(9) 0.237(6) Uani 1 1 d .
O15 O 1.0637(12) -0.0153(10) 0.0934(15) 0.369(13) Uani 1 1 d .

loop_
_atom_site_aniso_label
_atom_site_aniso_U_11
_atom_site_aniso_U_22
_atom_site_aniso_U_33
_atom_site_aniso_U_23
_atom_site_aniso_U_13
_atom_site_aniso_U_12
Cd1 0.0267(3) 0.0300(4) 0.0334(4) 0.0183(3) 0.0172(3) 0.0129(3)
Cd2 0.0328(4) 0.0326(4) 0.0310(4) 0.0179(3) 0.0186(3) 0.0113(3)
C1 0.026(4) 0.018(4) 0.030(5) 0.011(4) 0.014(4) 0.006(4)
C2 0.019(4) 0.022(4) 0.027(4) 0.008(4) 0.011(3) 0.012(4)
C3 0.026(4) 0.021(4) 0.023(4) 0.005(4) 0.013(4) 0.008(4)
C4 0.029(4) 0.021(4) 0.029(4) 0.018(4) 0.019(4) 0.009(4)
C5 0.021(4) 0.016(4) 0.022(4) 0.003(4) 0.007(3) 0.003(4)
C6 0.030(4) 0.028(5) 0.025(4) 0.015(4) 0.015(4) 0.012(4)
C7 0.036(5) 0.028(5) 0.023(5) 0.000(4) 0.017(4) -0.008(4)
C8 0.037(5) 0.068(7) 0.052(6) 0.043(6) 0.028(5) 0.029(5)
C9 0.038(5) 0.070(7) 0.053(6) 0.039(6) 0.024(5) 0.031(5)
C10 0.033(5) 0.054(6) 0.036(5) 0.027(5) 0.022(4) 0.025(5)
C11 0.029(5) 0.027(5) 0.048(5) 0.021(4) 0.022(4) 0.011(4)
C12 0.024(4) 0.040(6) 0.046(6) 0.019(5) 0.018(4) 0.014(4)
C13 0.028(5) 0.036(6) 0.038(5) 0.014(5) 0.017(4) 0.008(4)
C14 0.037(5) 0.027(5) 0.042(5) 0.020(4) 0.026(4) 0.015(4)
C15 0.032(5) 0.026(5) 0.040(5) 0.015(4) 0.024(4) 0.005(4)
C16 0.029(5) 0.040(6) 0.042(5) 0.019(5) 0.023(4) 0.016(4)
C17 0.042(5) 0.023(5) 0.039(5) 0.020(4) 0.029(4) 0.010(4)
C18 0.042(5) 0.022(5) 0.027(5) 0.012(4) 0.022(4) 0.014(4)
C19 0.029(4) 0.030(5) 0.034(5) 0.011(4) 0.017(4) 0.010(4)
C20 0.040(5) 0.020(5) 0.033(5) 0.011(4) 0.012(4) 0.006(4)
C21 0.040(5) 0.019(5) 0.042(6) 0.006(4) 0.003(5) 0.007(5)
C22 0.038(5) 0.035(6) 0.047(6) 0.014(5) 0.010(5) 0.008(5)
C23 0.030(5) 0.027(5) 0.036(5) 0.015(4) 0.014(4) 0.001(4)
C24 0.047(5) 0.029(5) 0.033(5) 0.014(4) 0.022(4) 0.010(5)
C25 0.028(5) 0.035(5) 0.030(5) 0.004(4) 0.011(4) 0.004(4)
C26 0.036(5) 0.041(6) 0.040(5) 0.026(5) 0.025(4) 0.014(5)
N1 0.034(4) 0.052(5) 0.033(4) 0.028(4) 0.018(3) 0.023(4)
N2 0.030(4) 0.031(4) 0.030(4) 0.020(3) 0.019(3) 0.012(3)
N3 0.027(4) 0.028(4) 0.035(4) 0.016(3) 0.014(3) 0.011(3)
N4 0.025(4) 0.030(4) 0.028(4) 0.018(3) 0.015(3) 0.014(3)
N5 0.028(4) 0.035(5) 0.037(4) 0.016(4) 0.015(3) 0.007(4)
N6 0.037(4) 0.036(5) 0.048(5) 0.027(4) 0.027(4) 0.020(4)
N7 0.038(4) 0.035(5) 0.040(4) 0.019(4) 0.022(4) 0.013(4)
N8 0.027(4) 0.029(4) 0.034(4) 0.017(3) 0.018(3) 0.009(3)
O1 0.047(3) 0.048(4) 0.038(3) 0.031(3) 0.027(3) 0.013(3)
O2 0.033(3) 0.057(4) 0.049(4) 0.029(3) 0.029(3) 0.020(3)
O3 0.055(4) 0.056(4) 0.055(4) 0.036(4) 0.040(3) 0.027(4)
O4 0.055(4) 0.053(4) 0.068(4) 0.048(4) 0.036(4) 0.028(4)
O5 0.050(4) 0.053(4) 0.038(4) 0.007(3) 0.000(3) 0.014(4)
O6 0.040(4) 0.027(4) 0.058(4) 0.004(3) -0.001(3) 0.003(3)
O7 0.025(3) 0.037(4) 0.027(3) 0.011(3) -0.001(2) 0.003(3)
O8 0.054(4) 0.102(6) 0.043(4) 0.046(4) 0.002(3) -0.003(4)
O9 0.070(5) 0.084(6) 0.067(5) -0.006(4) 0.011(4) 0.053(5)
O10 0.049(4) 0.031(4) 0.036(4) -0.002(3) 0.003(3) 0.008(3)
S1 0.0310(12) 0.0344(14) 0.0307(13) 0.0108(11) 0.0083(10) 0.0111(11)
O11 0.086(5) 0.083(6) 0.061(5) 0.005(4) 0.011(4) 0.041(5)
O12 0.141(7) 0.098(6) 0.117(6) 0.063(5) 0.106(6) 0.073(6)
O13 0.184(10) 0.293(15) 0.117(8) 0.084(10) 0.088(8) 0.090(11)
O14 0.228(12) 0.203(13) 0.173(11) 0.024(10) -0.027(10) 0.099(11)
O15 0.140(10) 0.096(10) 0.58(3) -0.005(15) -0.099(13) 0.026(9)

loop_
_atom_type_symbol
_atom_type_description
_atom_type_scat_dispersion_real
_atom_type_scat_dispersion_imag
_atom_type_scat_source
C C 0.0033 0.0016 'International Tables Vol C Tables 4.2.6.8 and 6.1.1.4'
H H 0.0000 0.0000 'International Tables Vol C Tables 4.2.6.8 and 6.1.1.4'
N N 0.0061 0.0033 'International Tables Vol C Tables 4.2.6.8 and 6.1.1.4'
O O 0.0106 0.0060 'International Tables Vol C Tables 4.2.6.8 and 6.1.1.4'
S S 0.1246 0.1234 'International Tables Vol C Tables 4.2.6.8 and 6.1.1.4'
Cd Cd -0.8075 1.2024 'International Tables Vol C Tables 4.2.6.8 and 6.1.1.4'

loop_
_geom_angle_atom_site_label_1
_geom_angle_atom_site_label_2
_geom_angle_atom_site_label_3
_geom_angle
_geom_angle_site_symmetry_1
_geom_angle_site_symmetry_3
N3 Cd1 O6 93.6(2) 1_455 .
N3 Cd1 O3 142.7(2) 1_455 .
O6 Cd1 O3 81.1(2) . .
N3 Cd1 O10 92.6(2) 1_455 .
O6 Cd1 O10 168.1(2) . .
O3 Cd1 O10 87.9(2) . .
N3 Cd1 O2 85.4(2) 1_455 .
O6 Cd1 O2 105.2(2) . .
O3 Cd1 O2 131.72(19) . .
O10 Cd1 O2 85.43(18) . .
N3 Cd1 O1 136.9(2) 1_455 .
O6 Cd1 O1 87.79(19) . .
O3 Cd1 O1 80.06(18) . .
O10 Cd1 O1 94.58(18) . .
O2 Cd1 O1 53.04(17) . .
N3 Cd1 O4 89.9(2) 1_455 .
O6 Cd1 O4 86.1(2) . .
O3 Cd1 O4 53.04(18) . .
O10 Cd1 O4 83.76(19) . .
O2 Cd1 O4 168.01(18) . .
O1 Cd1 O4 133.08(19) . .
N1 Cd2 N7 177.8(2) 2_765 2_656
N1 Cd2 N5 95.9(2) 2_765 2_756
N7 Cd2 N5 82.5(2) 2_656 2_756
N1 Cd2 O7 96.8(2) 2_765 2_766
N7 Cd2 O7 85.3(2) 2_656 2_766
N5 Cd2 O7 120.3(2) 2_756 2_766
N1 Cd2 O5 89.9(2) 2_765 .
N7 Cd2 O5 88.4(2) 2_656 .
N5 Cd2 O5 81.5(2) 2_756 .
O7 Cd2 O5 156.11(19) 2_766 .
N1 Cd2 O7 88.6(2) 2_765 .
N7 Cd2 O7 92.6(2) 2_656 .
N5 Cd2 O7 164.3(2) 2_756 .
O7 Cd2 O7 73.81(17) 2_766 .
O5 Cd2 O7 83.51(19) . .
C6 C1 C2 120.5(6) . .
C6 C1 C7 121.0(7) . .
C2 C1 C7 118.4(7) . .
C1 C2 C3 119.3(6) . .
C1 C2 H2 120.4 . .
C3 C2 H2 120.4 . .
C2 C3 C4 120.5(7) . .
C2 C3 N2 120.5(6) . .
C4 C3 N2 119.0(6) . .
C5 C4 C3 119.6(6) . .
C5 C4 H4 120.2 . .
C3 C4 H4 120.2 . .
C4 C5 C6 120.9(7) . .
C4 C5 N4 117.7(6) . .
C6 C5 N4 121.4(6) . .
C1 C6 C5 119.2(7) . .
C1 C6 H6 120.4 . .
C5 C6 H6 120.4 . .
O2 C7 O1 125.0(7) . .
O2 C7 C1 117.6(8) . .
O1 C7 C1 117.5(8) . .
C9 C8 N2 105.8(7) . .
C9 C8 H8 127.1 . .
N2 C8 H8 127.1 . .
C8 C9 N1 110.8(8) . .
C8 C9 H9 124.6 . .
N1 C9 H9 124.6 . .
N1 C10 N2 113.5(7) . .
N1 C10 H10 123.3 . .
N2 C10 H10 123.3 . .
C12 C11 N4 105.8(7) . .
C12 C11 H11 127.1 . .
N4 C11 H11 127.1 . .
C11 C12 N3 111.4(7) . .
C11 C12 H12 124.3 . .
N3 C12 H12 124.3 . .
N3 C13 N4 113.1(7) . .
N3 C13 H13 123.4 . .
N4 C13 H13 123.4 . .
C15 C14 C19 121.0(7) . .
C15 C14 C20 119.3(7) . .
C19 C14 C20 119.6(7) . .
C14 C15 C16 119.2(7) . .
C14 C15 H15 120.4 . .
C16 C15 H15 120.4 . .
C17 C16 C15 120.9(7) . .
C17 C16 N6 118.4(7) . .
C15 C16 N6 120.6(7) . .
C16 C17 C18 118.4(7) . .
C16 C17 H17 120.8 . .
C18 C17 H17 120.8 . .
C19 C18 C17 121.6(7) . .
C19 C18 N8 119.6(7) . .
C17 C18 N8 118.8(7) . .
C18 C19 C14 118.7(7) . .
C18 C19 H19 120.7 . .
C14 C19 H19 120.7 . .
O3 C20 O4 122.4(8) . .
O3 C20 C14 119.1(8) . .
O4 C20 C14 118.5(7) . .
N6 C21 C22 107.2(8) . .
N6 C21 H21 126.4 . .
C22 C21 H21 126.4 . .
C21 C22 N5 109.1(7) . .
C21 C22 H22 125.5 . .
N5 C22 H22 125.5 . .
N5 C23 N6 111.8(7) . .
N5 C23 H23 124.1 . .
N6 C23 H23 124.1 . .
C25 C24 N8 106.1(7) . .
C25 C24 H24 127.0 . .
N8 C24 H24 127.0 . .
C24 C25 N7 109.7(7) . .
C24 C25 H25 125.2 . .
N7 C25 H25 125.2 . .
N7 C26 N8 112.3(7) . .
N7 C26 H26 123.9 . .
N8 C26 H26 123.9 . .
C10 N1 C9 103.8(6) . .
C10 N1 Cd2 122.3(5) . 2_765
C9 N1 Cd2 133.2(5) . 2_765
C10 N2 C8 106.1(6) . .
C10 N2 C3 126.7(6) . .
C8 N2 C3 127.2(6) . .
C13 N3 C12 103.0(7) . .
C13 N3 Cd1 136.4(6) . 1_655
C12 N3 Cd1 118.8(5) . 1_655
C13 N4 C11 106.7(6) . .
C13 N4 C5 127.2(6) . .
C11 N4 C5 125.9(6) . .
C23 N5 C22 104.0(8) . .
C23 N5 Cd2 134.1(6) . 2_756
C22 N5 Cd2 120.1(5) . 2_756
C21 N6 C23 107.9(7) . .
C21 N6 C16 124.5(7) . .
C23 N6 C16 127.5(7) . .
C26 N7 C25 105.4(6) . .
C26 N7 Cd2 134.9(5) . 2_656
C25 N7 Cd2 119.5(5) . 2_656
C26 N8 C24 106.5(6) . .
C26 N8 C18 129.1(7) . .
C24 N8 C18 124.4(6) . .
C7 O1 Cd1 87.5(5) . .
C7 O2 Cd1 94.1(5) . .
C20 O3 Cd1 97.7(5) . .
C20 O4 Cd1 86.8(5) . .
S1 O6 Cd1 132.6(4) . .
S1 O7 Cd2 115.5(3) . 2_766
S1 O7 Cd2 137.9(3) . .
Cd2 O7 Cd2 106.19(17) 2_766 .
O9 S1 O8 111.7(5) . .
O9 S1 O6 109.7(4) . .
O8 S1 O6 110.2(4) . .
O9 S1 O7 108.2(4) . .
O8 S1 O7 109.8(3) . .
O6 S1 O7 107.0(3) . .

loop_
_geom_bond_atom_site_label_1
_geom_bond_atom_site_label_2
_geom_bond_distance
_geom_bond_site_symmetry_2
Cd1 N3 2.250(6) 1_455
Cd1 O6 2.266(5) .
Cd1 O3 2.335(6) .
Cd1 O10 2.368(5) .
Cd1 O2 2.397(5) .
Cd1 O1 2.532(5) .
Cd1 O4 2.563(5) .
Cd2 N1 2.235(6) 2_765
Cd2 N7 2.283(6) 2_656
Cd2 N5 2.320(7) 2_756
Cd2 O7 2.337(5) 2_766
Cd2 O5 2.390(5) .
Cd2 O7 2.431(5) .
C1 C6 1.379(9) .
C1 C2 1.382(9) .
C1 C7 1.547(9) .
C2 C3 1.383(9) .
C2 H2 0.9300 .
C3 C4 1.388(9) .
C3 N2 1.432(9) .
C4 C5 1.357(9) .
C4 H4 0.9300 .
C5 C6 1.393(9) .
C5 N4 1.442(8) .
C6 H6 0.9300 .
C7 O2 1.235(9) .
C7 O1 1.251(9) .
C8 C9 1.349(10) .
C8 N2 1.375(9) .
C8 H8 0.9300 .
C9 N1 1.384(9) .
C9 H9 0.9300 .
C10 N1 1.303(9) .
C10 N2 1.346(8) .
C10 H10 0.9300 .
C11 C12 1.336(10) .
C11 N4 1.379(8) .
C11 H11 0.9300 .
C12 N3 1.386(9) .
C12 H12 0.9300 .
C13 N3 1.329(8) .
C13 N4 1.329(9) .
C13 H13 0.9300 .
C14 C15 1.377(10) .
C14 C19 1.387(9) .
C14 C20 1.513(10) .
C15 C16 1.394(10) .
C15 H15 0.9300 .
C16 C17 1.384(9) .
C16 N6 1.438(9) .
C17 C18 1.388(10) .
C17 H17 0.9300 .
C18 C19 1.386(9) .
C18 N8 1.430(8) .
C19 H19 0.9300 .
C20 O3 1.248(9) .
C20 O4 1.259(9) .
C21 N6 1.302(9) .
C21 C22 1.357(11) .
C21 H21 0.9300 .
C22 N5 1.392(9) .
C22 H22 0.9300 .
C23 N5 1.298(9) .
C23 N6 1.357(10) .
C23 H23 0.9300 .
C24 C25 1.365(9) .
C24 N8 1.385(9) .
C24 H24 0.9300 .
C25 N7 1.381(9) .
C25 H25 0.9300 .
C26 N7 1.318(8) .
C26 N8 1.348(8) .
C26 H26 0.9300 .
N1 Cd2 2.235(6) 2_765
N3 Cd1 2.250(6) 1_655
N5 Cd2 2.320(7) 2_756
N7 Cd2 2.283(6) 2_656
O6 S1 1.481(6) .
O7 S1 1.503(5) .
O7 Cd2 2.337(5) 2_766
O8 S1 1.445(6) .
O9 S1 1.430(6) .

loop_
_geom_torsion_atom_site_label_1
_geom_torsion_atom_site_label_2
_geom_torsion_atom_site_label_3
_geom_torsion_atom_site_label_4
_geom_torsion
_geom_torsion_site_symmetry_1
_geom_torsion_site_symmetry_4
C6 C1 C2 C3 -2.4(11) . .
C7 C1 C2 C3 173.9(7) . .
C1 C2 C3 C4 1.7(11) . .
C1 C2 C3 N2 -179.6(7) . .
C2 C3 C4 C5 -0.2(11) . .
N2 C3 C4 C5 -178.8(6) . .
C3 C4 C5 C6 -0.8(11) . .
C3 C4 C5 N4 179.6(7) . .
C2 C1 C6 C5 1.4(11) . .
C7 C1 C6 C5 -174.8(7) . .
C4 C5 C6 C1 0.2(11) . .
N4 C5 C6 C1 179.8(7) . .
C6 C1 C7 O2 166.2(7) . .
C2 C1 C7 O2 -10.1(11) . .
C6 C1 C7 O1 -12.9(11) . .
C2 C1 C7 O1 170.8(7) . .
N2 C8 C9 N1 -0.3(11) . .
N4 C11 C12 N3 1.3(9) . .
C19 C14 C15 C16 -1.9(12) . .
C20 C14 C15 C16 -179.6(7) . .
C14 C15 C16 C17 4.2(12) . .
C14 C15 C16 N6 -175.7(7) . .
C15 C16 C17 C18 -3.2(12) . .
N6 C16 C17 C18 176.8(7) . .
C16 C17 C18 C19 -0.1(12) . .
C16 C17 C18 N8 179.1(7) . .
C17 C18 C19 C14 2.3(12) . .
N8 C18 C19 C14 -176.9(7) . .
C15 C14 C19 C18 -1.3(12) . .
C20 C14 C19 C18 176.4(7) . .
C15 C14 C20 O3 10.6(12) . .
C19 C14 C20 O3 -167.1(7) . .
C15 C14 C20 O4 -166.4(8) . .
C19 C14 C20 O4 15.9(11) . .
N6 C21 C22 N5 -0.5(10) . .
N8 C24 C25 N7 2.1(9) . .
N2 C10 N1 C9 0.2(10) . .
N2 C10 N1 Cd2 172.5(5) . 2_765
C8 C9 N1 C10 0.1(10) . .
C8 C9 N1 Cd2 -171.0(6) . 2_765
N1 C10 N2 C8 -0.4(10) . .
N1 C10 N2 C3 -179.8(7) . .
C9 C8 N2 C10 0.4(10) . .
C9 C8 N2 C3 179.8(7) . .
C2 C3 N2 C10 -168.3(7) . .
C4 C3 N2 C10 10.4(12) . .
C2 C3 N2 C8 12.5(12) . .
C4 C3 N2 C8 -168.9(8) . .
N4 C13 N3 C12 -1.2(9) . .
N4 C13 N3 Cd1 -164.4(5) . 1_655
C11 C12 N3 C13 -0.1(9) . .
C11 C12 N3 Cd1 166.7(5) . 1_655
N3 C13 N4 C11 2.0(9) . .
N3 C13 N4 C5 176.3(6) . .
C12 C11 N4 C13 -1.9(9) . .
C12 C11 N4 C5 -176.3(7) . .
C4 C5 N4 C13 -145.8(7) . .
C6 C5 N4 C13 34.7(11) . .
C4 C5 N4 C11 27.5(11) . .
C6 C5 N4 C11 -152.1(7) . .
N6 C23 N5 C22 1.0(9) . .
N6 C23 N5 Cd2 -163.0(5) . 2_756
C21 C22 N5 C23 -0.3(9) . .
C21 C22 N5 Cd2 166.5(5) . 2_756
C22 C21 N6 C23 1.1(9) . .
C22 C21 N6 C16 178.5(7) . .
N5 C23 N6 C21 -1.3(9) . .
N5 C23 N6 C16 -178.6(7) . .
C17 C16 N6 C21 -128.8(8) . .
C15 C16 N6 C21 51.2(12) . .
C17 C16 N6 C23 48.1(12) . .
C15 C16 N6 C23 -132.0(8) . .
N8 C26 N7 C25 1.1(10) . .
N8 C26 N7 Cd2 175.6(5) . 2_656
C24 C25 N7 C26 -1.9(9) . .
C24 C25 N7 Cd2 -177.5(5) . 2_656
N7 C26 N8 C24 0.2(10) . .
N7 C26 N8 C18 -178.9(7) . .
C25 C24 N8 C26 -1.4(9) . .
C25 C24 N8 C18 177.8(7) . .
C19 C18 N8 C26 -162.0(8) . .
C17 C18 N8 C26 18.8(12) . .
C19 C18 N8 C24 19.0(11) . .
C17 C18 N8 C24 -160.1(7) . .
O2 C7 O1 Cd1 -6.7(8) . .
C1 C7 O1 Cd1 172.4(6) . .
N3 Cd1 O1 C7 -14.4(6) 1_455 .
O6 Cd1 O1 C7 -107.4(5) . .
O3 Cd1 O1 C7 171.3(5) . .
O10 Cd1 O1 C7 84.3(5) . .
O2 Cd1 O1 C7 3.5(4) . .
O4 Cd1 O1 C7 170.0(4) . .
O1 C7 O2 Cd1 7.0(9) . .
C1 C7 O2 Cd1 -172.0(6) . .
N3 Cd1 O2 C7 164.2(5) 1_455 .
O6 Cd1 O2 C7 71.7(5) . .
O3 Cd1 O2 C7 -19.8(6) . .
O10 Cd1 O2 C7 -102.8(5) . .
O1 Cd1 O2 C7 -3.6(5) . .
O4 Cd1 O2 C7 -128.4(9) . .
O4 C20 O3 Cd1 3.8(9) . .
C14 C20 O3 Cd1 -173.1(6) . .
N3 Cd1 O3 C20 5.7(7) 1_455 .
O6 Cd1 O3 C20 89.9(5) . .
O10 Cd1 O3 C20 -85.8(5) . .
O2 Cd1 O3 C20 -167.7(4) . .
O1 Cd1 O3 C20 179.2(5) . .
O4 Cd1 O3 C20 -2.0(5) . .
O3 C20 O4 Cd1 -3.5(8) . .
C14 C20 O4 Cd1 173.5(6) . .
N3 Cd1 O4 C20 -173.4(5) 1_455 .
O6 Cd1 O4 C20 -79.8(5) . .
O3 Cd1 O4 C20 2.0(4) . .
O10 Cd1 O4 C20 94.0(5) . .
O2 Cd1 O4 C20 119.7(10) . .
O1 Cd1 O4 C20 3.5(6) . .
N3 Cd1 O6 S1 -51.3(5) 1_455 .
O3 Cd1 O6 S1 165.9(5) . .
O10 Cd1 O6 S1 -172.6(7) . .
O2 Cd1 O6 S1 34.9(5) . .
O1 Cd1 O6 S1 85.6(5) . .
O4 Cd1 O6 S1 -141.0(5) . .
N1 Cd2 O7 S1 90.4(5) 2_765 .
N7 Cd2 O7 S1 -87.7(5) 2_656 .
N5 Cd2 O7 S1 -16.5(10) 2_756 .
O7 Cd2 O7 S1 -172.1(6) 2_766 .
O5 Cd2 O7 S1 0.3(4) . .
N1 Cd2 O7 Cd2 -97.5(2) 2_765 2_766
N7 Cd2 O7 Cd2 84.4(2) 2_656 2_766
N5 Cd2 O7 Cd2 155.6(6) 2_756 2_766
O7 Cd2 O7 Cd2 0.0 2_766 2_766
O5 Cd2 O7 Cd2 172.4(2) . 2_766
Cd1 O6 S1 O9 94.5(5) . .
Cd1 O6 S1 O8 -28.8(6) . .
Cd1 O6 S1 O7 -148.3(4) . .
Cd2 O7 S1 O9 -22.8(4) 2_766 .
Cd2 O7 S1 O9 148.8(5) . .
Cd2 O7 S1 O8 99.3(4) 2_766 .
Cd2 O7 S1 O8 -89.1(5) . .
Cd2 O7 S1 O6 -141.0(3) 2_766 .
Cd2 O7 S1 O6 30.6(5) . .
